data_4312777
loop_
_publ_author_name
'Dong Mok Shin'
'In Su Lee'
'Young Keun Chung'

_publ_section_title
;
 Self-Assemblies of New Rigid Angular Ligands and Metal Centers toward the
 Rational Construction and Modification of Novel Coordination Polymer
 Networks
;
_journal_name_full 'Inorganic Chemistry'
_journal_page_first 8838
_journal_page_last 8846
_journal_paper_doi 10.1021/ic0345929
_journal_volume 42
_journal_year 2003
_chemical_formula_sum 'C29 H17 F12 Mn N3 O4'
_chemical_formula_weight 754.40
_chemical_name_systematic
; 
 ? 
;
_space_group_IT_number 14
_symmetry_cell_setting monoclinic
_symmetry_space_group_name_Hall '-P 2yn'
_symmetry_space_group_name_H-M 'P 1 21/n 1'
_atom_sites_solution_hydrogens geom
_atom_sites_solution_primary direct
_atom_sites_solution_secondary difmap
_audit_creation_method SHELXL-97
_cell_angle_alpha 90.00
_cell_angle_beta 90.928(3)
_cell_angle_gamma 90.00
_cell_formula_units_Z 4
_cell_length_a 11.3690(10)
_cell_length_b 20.6240(10)
_cell_length_c 14.2440(10)
_cell_measurement_temperature 293(2)
_cell_volume 3339.4(4)
_computing_structure_refinement 'SHELXL-97 (Sheldrick, 1997)'
_computing_structure_solution 'SHELXS-97 (Sheldrick, 1990)'
_diffrn_ambient_temperature 293(2)
_diffrn_measured_fraction_theta_full 0.993
_diffrn_measured_fraction_theta_max 0.993
_diffrn_radiation_monochromator graphite
_diffrn_radiation_source 'fine-focus sealed tube'
_diffrn_radiation_type MoK\a
_diffrn_radiation_wavelength 0.71073
_diffrn_reflns_av_R_equivalents 0.1300
_diffrn_reflns_av_sigmaI/netI 0.1374
_diffrn_reflns_limit_h_max 13
_diffrn_reflns_limit_h_min -12
_diffrn_reflns_limit_k_max 21
_diffrn_reflns_limit_k_min -24
_diffrn_reflns_limit_l_max 16
_diffrn_reflns_limit_l_min -16
_diffrn_reflns_number 18146
_diffrn_reflns_theta_full 25.00
_diffrn_reflns_theta_max 25.00
_diffrn_reflns_theta_min 3.93
_exptl_absorpt_coefficient_mu 0.500
_exptl_crystal_colour yellow
_exptl_crystal_density_diffrn 1.501
_exptl_crystal_density_method 'not measured'
_exptl_crystal_description rod
_exptl_crystal_F_000 1508
_exptl_crystal_size_max 0.4
_exptl_crystal_size_mid 0.2
_exptl_crystal_size_min 0.2
_refine_diff_density_max 0.385
_refine_diff_density_min -0.274
_refine_diff_density_rms 0.055
_refine_ls_extinction_method none
_refine_ls_goodness_of_fit_ref 1.012
_refine_ls_hydrogen_treatment mixed
_refine_ls_matrix_type full
_refine_ls_number_parameters 442
_refine_ls_number_reflns 5838
_refine_ls_number_restraints 0
_refine_ls_restrained_S_all 1.012
_refine_ls_R_factor_all 0.2039
_refine_ls_R_factor_gt 0.0768
_refine_ls_shift/su_max 0.000
_refine_ls_shift/su_mean 0.000
_refine_ls_structure_factor_coef Fsqd
_refine_ls_weighting_details 'calc w=1/[\s^2^(Fo^2^)+(0.1015P)^2^+0.0000P] where P=(Fo^2^+2Fc^2^)/3'
_refine_ls_weighting_scheme calc
_refine_ls_wR_factor_gt 0.1704
_refine_ls_wR_factor_ref 0.2223
_reflns_number_gt 2477
_reflns_number_total 5838
_reflns_threshold_expression >2sigma(I)
_cod_data_source_file ic0345929si20030529_081404_6.cif
_cod_data_source_block compound6
_cod_depositor_comments
;
The following automatic conversions were performed:

'_symmetry_cell_setting' value 'MONOCLINIC' changed to 'monoclinic'
according to the built-in table from CIF Core dictionary named
'cif_core.dic' version 2.4.1 from 2010-06-29.

Automatic conversion script
Id: cif_fix_values 1646 2011-03-28 12:23:43Z adriana 
;
_cod_database_code 4312777

loop_
_symmetry_equiv_pos_as_xyz
'x, y, z'
'-x+1/2, y+1/2, -z+1/2'
'-x, -y, -z'
'x-1/2, -y-1/2, z-1/2'

loop_
_atom_site_label
_atom_site_type_symbol
_atom_site_fract_x
_atom_site_fract_y
_atom_site_fract_z
_atom_site_U_iso_or_equiv
_atom_site_adp_type
_atom_site_occupancy
_atom_site_symmetry_multiplicity
_atom_site_calc_flag
_atom_site_refinement_flags
_atom_site_disorder_assembly
_atom_site_disorder_group
Mn1 Mn 0.62257(7) 0.21960(5) 0.16889(6) 0.0655(4) Uani 1 1 d . . .
N1 N 0.7543(4) 0.2791(3) 0.0931(3) 0.0664(13) Uani 1 1 d . . .
N2 N 0.7698(4) 0.1718(3) 0.2482(4) 0.0674(14) Uani 1 1 d . . .
N3 N 1.2544(5) 0.5085(3) -0.0032(4) 0.0934(18) Uani 1 1 d . . .
O1 O 0.6133(4) 0.2858(2) 0.2884(3) 0.0835(13) Uani 1 1 d . . .
O2 O 0.4587(4) 0.2720(2) 0.1336(3) 0.0852(14) Uani 1 1 d . . .
O3 O 0.4926(4) 0.1439(2) 0.2102(3) 0.0825(14) Uani 1 1 d . . .
O4 O 0.6109(4) 0.1638(3) 0.0416(3) 0.0882(14) Uani 1 1 d . . .
C1 C 0.8328(5) 0.3131(3) 0.1421(4) 0.0712(17) Uani 1 1 d . . .
H1 H 0.8293 0.3123 0.2073 0.085 Uiso 1 1 calc R . .
C2 C 0.9205(5) 0.3500(3) 0.1003(5) 0.0743(19) Uani 1 1 d . . .
H2 H 0.9738 0.3735 0.1371 0.089 Uiso 1 1 calc R . .
C3 C 0.9270(5) 0.3512(3) 0.0038(4) 0.0632(16) Uani 1 1 d . . .
C4 C 0.8482(6) 0.3149(4) -0.0459(4) 0.0786(19) Uani 1 1 d . . .
H4 H 0.8521 0.3130 -0.1110 0.094 Uiso 1 1 calc R . .
C5 C 0.7636(6) 0.2811(3) 0.0000(4) 0.0753(18) Uani 1 1 d . . .
H5 H 0.7088 0.2581 -0.0359 0.090 Uiso 1 1 calc R . .
C6 C 1.0154(5) 0.3906(3) -0.0458(4) 0.0718(18) Uani 1 1 d . . .
H6 H 1.0218 0.3839 -0.1101 0.086 Uiso 1 1 calc R . .
C7 C 1.0845(5) 0.4335(3) -0.0081(4) 0.0658(17) Uani 1 1 d . . .
H7 H 1.0804 0.4390 0.0565 0.079 Uiso 1 1 calc R . .
C8 C 1.1707(5) 0.4751(3) -0.0592(4) 0.0594(15) Uani 1 1 d . . .
C9 C 1.1732(5) 0.4834(3) -0.1555(5) 0.0701(17) Uani 1 1 d . . .
H9 H 1.1175 0.4622 -0.1930 0.084 Uiso 1 1 calc R . .
C10 C 1.2546(5) 0.5215(3) -0.1970(5) 0.0769(18) Uani 1 1 d . . .
H10 H 1.2543 0.5264 -0.2619 0.092 Uiso 1 1 calc R . .
C11 C 1.3384(5) 0.5532(3) -0.1417(4) 0.0689(17) Uani 1 1 d . . .
H11 H 1.3945 0.5789 -0.1703 0.083 Uiso 1 1 calc R . .
C12 C 1.3402(5) 0.5473(3) -0.0463(4) 0.0586(15) Uani 1 1 d . . .
C13 C 1.4288(5) 0.5818(3) 0.0098(5) 0.0676(17) Uani 1 1 d . . .
H13 H 1.4790 0.6086 -0.0235 0.081 Uiso 1 1 calc R . .
C14 C 0.8484(6) 0.1348(4) 0.2053(5) 0.081(2) Uani 1 1 d . . .
H14 H 0.8402 0.1284 0.1408 0.097 Uiso 1 1 calc R . .
C15 C 0.9412(6) 0.1054(4) 0.2516(5) 0.0801(19) Uani 1 1 d . . .
H15 H 0.9928 0.0796 0.2180 0.096 Uiso 1 1 calc R . .
C16 C 0.9593(5) 0.1134(3) 0.3469(4) 0.0668(17) Uani 1 1 d . . .
C17 C 0.8784(6) 0.1539(4) 0.3894(5) 0.087(2) Uani 1 1 d . . .
H17 H 0.8859 0.1624 0.4534 0.104 Uiso 1 1 calc R . .
C18 C 0.7892(5) 0.1812(4) 0.3401(5) 0.080(2) Uani 1 1 d . . .
H18 H 0.7380 0.2083 0.3719 0.096 Uiso 1 1 calc R . .
C19 C 1.0529(5) 0.0798(3) 0.3988(5) 0.0717(18) Uani 1 1 d . . .
H19 H 1.1044 0.0548 0.3640 0.086 Uiso 1 1 calc R . .
C22 C 0.3911(6) 0.2987(4) 0.1902(5) 0.089(2) Uani 1 1 d . . .
C20 C 0.5268(7) 0.3152(4) 0.3192(5) 0.0790(19) Uani 1 1 d . . .
C21 C 0.4173(6) 0.3217(4) 0.2790(5) 0.091(2) Uani 1 1 d . . .
H21 H 0.3587 0.3422 0.3127 0.109 Uiso 1 1 calc R . .
C23 C 0.5507(10) 0.3478(7) 0.4124(7) 0.122(3) Uani 1 1 d . . .
C24 C 0.2648(8) 0.3021(8) 0.1533(8) 0.155(5) Uani 1 1 d . . .
C25 C 0.4266(6) 0.1125(4) 0.1556(5) 0.082(2) Uani 1 1 d . . .
C26 C 0.4360(6) 0.1038(4) 0.0620(5) 0.102(3) Uani 1 1 d . . .
H26 H 0.3798 0.0788 0.0307 0.122 Uiso 1 1 calc R . .
C27 C 0.5260(8) 0.1308(4) 0.0111(5) 0.096(2) Uani 1 1 d . . .
C28 C 0.3244(9) 0.0804(7) 0.2024(7) 0.124(4) Uani 1 1 d . . .
C29 C 0.5333(15) 0.1129(10) -0.0947(8) 0.173(6) Uani 1 1 d . . .
F1 F 0.4618(7) 0.3662(5) 0.4571(5) 0.240(5) Uani 1 1 d . . .
F2 F 0.5941(10) 0.3100(5) 0.4737(5) 0.258(5) Uani 1 1 d . . .
F3 F 0.6188(11) 0.3927(5) 0.4074(5) 0.275(6) Uani 1 1 d . . .
F4 F 0.2421(4) 0.2864(5) 0.0749(4) 0.195(4) Uani 1 1 d . . .
F5 F 0.1906(5) 0.2846(6) 0.2094(5) 0.250(5) Uani 1 1 d . . .
F6 F 0.2378(10) 0.3667(5) 0.1544(10) 0.314(8) Uani 1 1 d . . .
F7 F 0.2512(5) 0.0506(4) 0.1490(4) 0.183(3) Uani 1 1 d . . .
F8 F 0.2564(6) 0.1265(4) 0.2426(6) 0.207(4) Uani 1 1 d . . .
F9 F 0.3534(6) 0.0444(4) 0.2715(5) 0.207(4) Uani 1 1 d . . .
F10 F 0.6330(8) 0.1020(6) -0.1222(6) 0.243(5) Uani 1 1 d . . .
F11 F 0.4581(9) 0.0770(6) -0.1244(4) 0.304(7) Uani 1 1 d . . .
F12 F 0.5150(11) 0.1701(6) -0.1396(5) 0.250(5) Uani 1 1 d . . .

loop_
_atom_site_aniso_label
_atom_site_aniso_U_11
_atom_site_aniso_U_22
_atom_site_aniso_U_33
_atom_site_aniso_U_23
_atom_site_aniso_U_13
_atom_site_aniso_U_12
Mn1 0.0511(5) 0.0817(7) 0.0638(6) 0.0103(5) 0.0009(4) 0.0022(5)
N1 0.057(3) 0.075(4) 0.067(3) 0.005(3) -0.003(2) 0.001(3)
N2 0.059(3) 0.072(4) 0.071(4) 0.015(3) 0.001(3) 0.000(3)
N3 0.066(4) 0.090(5) 0.124(5) -0.004(4) 0.000(3) 0.009(3)
O1 0.072(3) 0.099(4) 0.080(3) 0.000(3) 0.000(2) 0.015(3)
O2 0.065(3) 0.128(4) 0.063(3) 0.014(3) 0.005(2) 0.025(3)
O3 0.072(3) 0.116(4) 0.059(3) 0.016(3) 0.002(2) -0.023(3)
O4 0.082(3) 0.109(4) 0.074(3) -0.005(3) 0.019(2) -0.022(3)
C1 0.065(4) 0.084(5) 0.064(4) 0.005(4) -0.002(3) -0.001(4)
C2 0.050(4) 0.084(5) 0.089(5) 0.004(4) -0.003(3) -0.004(3)
C3 0.062(4) 0.062(4) 0.067(4) 0.017(3) 0.014(3) 0.006(3)
C4 0.084(5) 0.089(5) 0.063(4) -0.003(4) 0.006(4) -0.021(4)
C5 0.086(5) 0.078(5) 0.062(4) 0.012(4) 0.002(3) -0.010(4)
C6 0.071(4) 0.079(5) 0.065(4) -0.008(4) -0.001(3) 0.004(4)
C7 0.055(4) 0.065(5) 0.078(4) -0.008(3) -0.003(3) 0.005(3)
C8 0.046(3) 0.053(4) 0.079(4) -0.007(3) -0.008(3) 0.002(3)
C9 0.055(4) 0.067(5) 0.088(5) -0.012(4) -0.010(3) -0.007(3)
C10 0.069(4) 0.089(5) 0.072(4) -0.002(4) -0.004(3) -0.006(4)
C11 0.058(4) 0.074(5) 0.075(5) -0.002(3) 0.001(3) -0.002(3)
C12 0.043(3) 0.061(4) 0.072(4) -0.003(3) 0.000(3) -0.003(3)
C13 0.054(4) 0.068(5) 0.080(5) 0.005(3) -0.002(3) 0.000(3)
C14 0.074(5) 0.099(6) 0.069(4) 0.011(4) -0.002(4) 0.014(4)
C15 0.070(4) 0.097(6) 0.074(5) 0.000(4) 0.007(3) 0.012(4)
C16 0.050(4) 0.078(5) 0.073(4) 0.010(3) 0.009(3) 0.004(3)
C17 0.084(5) 0.113(6) 0.063(4) 0.005(4) -0.003(4) 0.025(5)
C18 0.063(4) 0.104(6) 0.073(5) 0.012(4) -0.002(3) 0.025(4)
C19 0.049(4) 0.084(5) 0.082(5) 0.006(4) 0.005(3) 0.006(3)
C22 0.060(4) 0.128(7) 0.079(5) 0.030(5) 0.009(4) 0.024(4)
C20 0.084(5) 0.085(5) 0.068(4) 0.010(4) 0.009(4) 0.018(4)
C21 0.075(5) 0.124(7) 0.073(5) 0.010(4) 0.005(4) 0.033(4)
C23 0.119(8) 0.152(10) 0.094(7) -0.029(7) -0.004(6) 0.024(7)
C24 0.086(7) 0.287(17) 0.092(7) 0.030(9) 0.014(6) 0.081(9)
C25 0.063(4) 0.114(6) 0.068(5) 0.020(4) -0.004(3) -0.018(4)
C26 0.080(5) 0.159(8) 0.067(5) -0.002(5) 0.005(4) -0.037(5)
C27 0.102(6) 0.120(7) 0.065(5) -0.001(4) 0.004(4) -0.015(5)
C28 0.100(7) 0.189(11) 0.083(6) -0.011(7) 0.014(5) -0.068(7)
C29 0.162(11) 0.273(18) 0.083(8) 0.002(10) 0.018(7) -0.110(12)
F1 0.192(7) 0.390(13) 0.139(5) -0.123(7) 0.021(5) 0.056(8)
F2 0.392(14) 0.266(10) 0.112(5) -0.043(6) -0.101(7) 0.113(10)
F3 0.408(14) 0.266(11) 0.152(7) -0.089(7) 0.055(7) -0.197(11)
F4 0.084(3) 0.392(12) 0.108(4) -0.028(5) -0.025(3) 0.037(5)
F5 0.077(4) 0.521(18) 0.152(6) 0.041(7) 0.009(4) 0.038(6)
F6 0.253(11) 0.236(10) 0.446(17) -0.015(11) -0.212(12) 0.116(10)
F7 0.135(4) 0.296(8) 0.118(4) -0.014(4) 0.011(3) -0.130(5)
F8 0.131(5) 0.272(9) 0.222(7) -0.058(7) 0.092(5) -0.073(5)
F9 0.184(6) 0.302(10) 0.135(5) 0.101(6) -0.006(4) -0.124(7)
F10 0.218(8) 0.345(13) 0.168(7) -0.110(7) 0.089(6) -0.059(9)
F11 0.331(11) 0.474(17) 0.107(5) -0.093(7) 0.042(5) -0.274(12)
F12 0.382(15) 0.283(11) 0.084(5) 0.007(6) 0.007(6) 0.020(11)

loop_
_atom_type_symbol
_atom_type_description
_atom_type_scat_dispersion_real
_atom_type_scat_dispersion_imag
_atom_type_scat_source
C C 0.0033 0.0016 'International Tables Vol C Tables 4.2.6.8 and 6.1.1.4'
H H 0.0000 0.0000 'International Tables Vol C Tables 4.2.6.8 and 6.1.1.4'
F F 0.0171 0.0103 'International Tables Vol C Tables 4.2.6.8 and 6.1.1.4'
N N 0.0061 0.0033 'International Tables Vol C Tables 4.2.6.8 and 6.1.1.4'
O O 0.0106 0.0060 'International Tables Vol C Tables 4.2.6.8 and 6.1.1.4'
Mn Mn 0.3368 0.7283 'International Tables Vol C Tables 4.2.6.8 and 6.1.1.4'

loop_
_geom_angle_atom_site_label_1
_geom_angle_atom_site_label_2
_geom_angle_atom_site_label_3
_geom_angle
_geom_angle_site_symmetry_1
_geom_angle_site_symmetry_3
_geom_angle_publ_flag
O4 Mn1 O1 171.10(18) . . ?
O4 Mn1 O2 91.71(18) . . ?
O1 Mn1 O2 79.63(17) . . ?
O4 Mn1 N1 85.36(19) . . ?
O1 Mn1 N1 94.26(18) . . ?
O2 Mn1 N1 101.03(17) . . ?
O4 Mn1 N2 103.0(2) . . ?
O1 Mn1 N2 85.83(19) . . ?
O2 Mn1 N2 162.80(18) . . ?
N1 Mn1 N2 89.09(17) . . ?
O4 Mn1 O3 79.42(17) . . ?
O1 Mn1 O3 100.99(17) . . ?
O2 Mn1 O3 80.96(17) . . ?
N1 Mn1 O3 164.72(18) . . ?
N2 Mn1 O3 92.96(17) . . ?
C1 N1 C5 116.4(5) . . ?
C1 N1 Mn1 119.3(4) . . ?
C5 N1 Mn1 124.3(4) . . ?
C14 N2 C18 115.6(5) . . ?
C14 N2 Mn1 121.6(4) . . ?
C18 N2 Mn1 122.7(4) . . ?
C12 N3 C8 119.7(6) . . ?
C20 O1 Mn1 129.0(4) . . ?
C22 O2 Mn1 126.5(4) . . ?
C25 O3 Mn1 126.1(4) . . ?
C27 O4 Mn1 128.3(4) . . ?
N1 C1 C2 123.0(6) . . ?
C3 C2 C1 119.0(6) . . ?
C4 C3 C2 117.7(6) . . ?
C4 C3 C6 120.0(6) . . ?
C2 C3 C6 122.3(6) . . ?
C3 C4 C5 119.8(6) . . ?
N1 C5 C4 124.1(6) . . ?
C7 C6 C3 126.1(6) . . ?
C6 C7 C8 126.0(6) . . ?
C9 C8 N3 118.4(6) . . ?
C9 C8 C7 125.2(5) . . ?
N3 C8 C7 116.4(6) . . ?
C10 C9 C8 121.9(6) . . ?
C9 C10 C11 119.4(6) . . ?
C12 C11 C10 121.5(6) . . ?
C11 C12 N3 119.0(5) . . ?
C11 C12 C13 120.1(5) . . ?
N3 C12 C13 120.9(6) . . ?
C19 C13 C12 128.5(6) 2_755 . ?
N2 C14 C15 123.2(6) . . ?
C14 C15 C16 121.4(6) . . ?
C15 C16 C17 114.3(6) . . ?
C15 C16 C19 122.5(6) . . ?
C17 C16 C19 123.2(6) . . ?
C18 C17 C16 121.5(6) . . ?
N2 C18 C17 124.0(6) . . ?
C13 C19 C16 126.1(6) 2_745 . ?
O2 C22 C21 128.1(6) . . ?
O2 C22 C24 112.5(8) . . ?
C21 C22 C24 119.3(7) . . ?
O1 C20 C21 128.3(7) . . ?
O1 C20 C23 113.3(7) . . ?
C21 C20 C23 118.3(7) . . ?
C20 C21 C22 122.1(6) . . ?
F3 C23 F1 108.5(12) . . ?
F3 C23 F2 105.6(11) . . ?
F1 C23 F2 98.4(11) . . ?
F3 C23 C20 113.2(10) . . ?
F1 C23 C20 116.3(9) . . ?
F2 C23 C20 113.4(10) . . ?
F4 C24 F5 113.0(13) . . ?
F4 C24 F6 103.4(11) . . ?
F5 C24 F6 97.0(10) . . ?
F4 C24 C22 120.2(8) . . ?
F5 C24 C22 114.6(9) . . ?
F6 C24 C22 104.5(12) . . ?
O3 C25 C26 128.7(6) . . ?
O3 C25 C28 114.3(6) . . ?
C26 C25 C28 117.0(7) . . ?
C25 C26 C27 122.4(7) . . ?
O4 C27 C26 127.6(7) . . ?
O4 C27 C29 114.3(7) . . ?
C26 C27 C29 117.7(8) . . ?
F9 C28 F7 109.8(10) . . ?
F9 C28 F8 102.9(8) . . ?
F7 C28 F8 102.6(9) . . ?
F9 C28 C25 114.1(9) . . ?
F7 C28 C25 116.6(8) . . ?
F8 C28 C25 109.2(10) . . ?
F11 C29 F10 115.6(18) . . ?
F11 C29 F12 105.5(15) . . ?
F10 C29 F12 98.3(10) . . ?
F11 C29 C27 116.0(9) . . ?
F10 C29 C27 114.7(12) . . ?
F12 C29 C27 103.9(14) . . ?

loop_
_geom_bond_atom_site_label_1
_geom_bond_atom_site_label_2
_geom_bond_distance
_geom_bond_site_symmetry_2
_geom_bond_publ_flag
Mn1 O4 2.149(5) . ?
Mn1 O1 2.186(5) . ?
Mn1 O2 2.205(4) . ?
Mn1 N1 2.229(5) . ?
Mn1 N2 2.234(5) . ?
Mn1 O3 2.234(4) . ?
N1 C1 1.324(7) . ?
N1 C5 1.333(7) . ?
N2 C14 1.332(8) . ?
N2 C18 1.339(7) . ?
N3 C12 1.410(8) . ?
N3 C8 1.412(7) . ?
O1 C20 1.241(7) . ?
O2 C22 1.250(8) . ?
O3 C25 1.254(7) . ?
O4 C27 1.253(8) . ?
C1 C2 1.395(8) . ?
C2 C3 1.378(8) . ?
C3 C4 1.358(8) . ?
C3 C6 1.481(8) . ?
C4 C5 1.363(8) . ?
C6 C7 1.295(8) . ?
C7 C8 1.499(8) . ?
C8 C9 1.384(8) . ?
C9 C10 1.357(8) . ?
C10 C11 1.389(8) . ?
C11 C12 1.364(7) . ?
C12 C13 1.460(8) . ?
C13 C19 1.316(8) 2_755 ?
C14 C15 1.376(8) . ?
C15 C16 1.379(8) . ?
C16 C17 1.389(9) . ?
C16 C19 1.460(8) . ?
C17 C18 1.347(8) . ?
C19 C13 1.316(8) 2_745 ?
C22 C21 1.379(9) . ?
C22 C24 1.523(11) . ?
C20 C21 1.368(9) . ?
C20 C23 1.509(11) . ?
C23 F3 1.210(12) . ?
C23 F1 1.262(10) . ?
C23 F2 1.263(12) . ?
C24 F4 1.186(11) . ?
C24 F5 1.226(11) . ?
C24 F6 1.367(16) . ?
C25 C26 1.350(9) . ?
C25 C28 1.503(10) . ?
C26 C27 1.381(10) . ?
C27 C29 1.556(13) . ?
C28 F9 1.271(12) . ?
C28 F7 1.276(9) . ?
C28 F8 1.358(13) . ?
C29 F11 1.203(12) . ?
C29 F10 1.225(17) . ?
C29 F12 1.357(19) . ?
